data_7013002
loop_
_publ_author_name
'Comba, Peter'
'DeIuliis, Geoffry N.'
'Lawrance, Geoffrey A.'
'Luther, Stephan M.'
'Maeder, Marcel'
'Nolan, Annette L.'
'Robertson, Mark J.'
'Turner, Peter'

_publ_section_title
;
 Geometrical isomerism in octahedral complexes arising from the
 presence of a fused ring on a triaza macrocycle
;
_journal_issue 11
_journal_name_full 'Dalton Transactions'
_journal_page_first 2188
_journal_paper_doi 10.1039/b303515h
_journal_year 2003
_chemical_formula_sum 'C20 H42 N8 Ni O6'
_chemical_formula_weight 549.33
_space_group_IT_number 4
_symmetry_cell_setting monoclinic
_symmetry_Int_Tables_number 4
_symmetry_space_group_name_Hall 'P 2yb'
_symmetry_space_group_name_H-M 'P 1 21 1'
_atom_sites_solution_hydrogens geom
_atom_sites_solution_primary direct
_atom_sites_solution_secondary difmap
_audit_creation_method SHELXL-97
_cell_angle_alpha 90.00
_cell_angle_beta 103.509(4)
_cell_angle_gamma 90.00
_cell_formula_units_Z 2
_cell_length_a 8.590(2)
_cell_length_b 11.754(3)
_cell_length_c 12.725(3)
_cell_measurement_reflns_used 986
_cell_measurement_temperature 294(2)
_cell_measurement_theta_max 25.774
_cell_measurement_theta_min 2.439
_cell_volume 1249.3(5)
_computing_cell_refinement 'SAINT (Bruker,1995)'
_computing_data_collection 'SMART (Bruker,1995)'
_computing_data_reduction 'SAINT and XPREP (Bruker 1995)'
_computing_molecular_graphics
;
teXsan for Windows (MSC, 1997) 
xtal 3.6 (Hall,du Boulay, D.J. & Olthof-Hazekamp, R. 1999)
ORTEPII  (Johnson,C.K., 1976). 
WinGX (Farrugia, 1999)
;
_computing_structure_refinement 'SHELXL-97 (Sheldrick, 1997)'
_computing_structure_solution 'SIR97 (Altomare, et. al. 1997)'
_diffrn_ambient_temperature 294(2)
_diffrn_crystal_treatment
;
attached to a thin glass fibre
;
_diffrn_measured_fraction_theta_full 0.996
_diffrn_measured_fraction_theta_max 0.996
_diffrn_measurement_device_type 'Bruker SMART 1000 CCD'
_diffrn_measurement_method \w
_diffrn_radiation_monochromator graphite
_diffrn_radiation_source 'sealed tube'
_diffrn_radiation_type MoK\a
_diffrn_radiation_wavelength 0.71069
_diffrn_reflns_av_R_equivalents 0.0261
_diffrn_reflns_av_sigmaI/netI 0.0342
_diffrn_reflns_limit_h_max 10
_diffrn_reflns_limit_h_min -10
_diffrn_reflns_limit_k_max 14
_diffrn_reflns_limit_k_min -14
_diffrn_reflns_limit_l_max 15
_diffrn_reflns_limit_l_min -15
_diffrn_reflns_number 11997
_diffrn_reflns_theta_full 26.41
_diffrn_reflns_theta_max 26.41
_diffrn_reflns_theta_min 2.39
_diffrn_standards_decay_% 0.0
_diffrn_standards_number 137
_exptl_absorpt_coefficient_mu 0.829
_exptl_absorpt_correction_T_max 1.000
_exptl_absorpt_correction_T_min 0.886
_exptl_absorpt_correction_type empirical
_exptl_absorpt_process_details 'SADABS (Sheldrick, 1996)'
_exptl_crystal_colour 'pale pink'
_exptl_crystal_density_diffrn 1.460
_exptl_crystal_density_method 'not measured'
_exptl_crystal_description prism
_exptl_crystal_F_000 588
_exptl_crystal_size_max 0.181
_exptl_crystal_size_mid 0.112
_exptl_crystal_size_min 0.074
_refine_diff_density_max 0.329
_refine_diff_density_min -0.208
_refine_diff_density_rms 0.037
_refine_ls_abs_structure_details 'Flack H D (1983), Acta Cryst. A39, 876-881'
_refine_ls_abs_structure_Flack -0.001(9)
_refine_ls_extinction_method none
_refine_ls_goodness_of_fit_ref 1.011
_refine_ls_hydrogen_treatment mixed
_refine_ls_matrix_type full
_refine_ls_number_parameters 316
_refine_ls_number_reflns 5026
_refine_ls_number_restraints 1
_refine_ls_restrained_S_all 1.011
_refine_ls_R_factor_all 0.0294
_refine_ls_R_factor_gt 0.0258
_refine_ls_shift/su_max 0.001
_refine_ls_shift/su_mean 0.000
_refine_ls_structure_factor_coef Fsqd
_refine_ls_weighting_details 'calc w=1/[\s^2^(Fo^2^)+(0.0338P)^2^] where P=(Fo^2^+2Fc^2^)/3'
_refine_ls_weighting_scheme calc
_refine_ls_wR_factor_gt 0.0616
_refine_ls_wR_factor_ref 0.0634
_reflns_number_gt 4676
_reflns_number_total 5026
_reflns_threshold_expression >2sigma(I)
_cod_data_source_file b303515h.txt
_cod_data_source_block gal1
_cod_original_cell_volume 1249.3(6)
_cod_original_sg_symbol_H-M 'P 21'
_cod_database_code 7013002

loop_
_symmetry_equiv_pos_as_xyz
'x, y, z'
'-x, y+1/2, -z'

loop_
_atom_site_label
_atom_site_type_symbol
_atom_site_fract_x
_atom_site_fract_y
_atom_site_fract_z
_atom_site_U_iso_or_equiv
_atom_site_adp_type
_atom_site_occupancy
_atom_site_symmetry_multiplicity
_atom_site_calc_flag
_atom_site_refinement_flags
_atom_site_disorder_assembly
_atom_site_disorder_group
Ni1 Ni 0.26486(2) 0.16907(3) 0.748205(19) 0.02972(7) Uani 1 1 d . . .
N1 N 0.06908(19) 0.08468(15) 0.64695(14) 0.0358(4) Uani 1 1 d . . .
H1N H -0.0236 0.1200 0.6511 0.043 Uiso 1 1 calc R . .
N2 N 0.32274(18) 0.00018(15) 0.80620(14) 0.0335(4) Uani 1 1 d . . .
H2N H 0.3744 0.0031 0.8773 0.040 Uiso 1 1 calc R . .
N3 N 0.38333(19) 0.11562(15) 0.62932(14) 0.0352(4) Uani 1 1 d . . .
H3N H 0.4345 0.1761 0.6080 0.042 Uiso 1 1 calc R . .
N4 N 0.45688(19) 0.25150(15) 0.85562(13) 0.0324(4) Uani 1 1 d . . .
H4N H 0.5422 0.2034 0.8719 0.039 Uiso 1 1 calc R . .
N5 N 0.21546(19) 0.33961(15) 0.69154(15) 0.0377(4) Uani 1 1 d . . .
H5N H 0.2040 0.3417 0.6186 0.045 Uiso 1 1 calc R . .
N6 N 0.1364(2) 0.22151(16) 0.86171(16) 0.0414(4) Uani 1 1 d . . .
H6N H 0.0576 0.1704 0.8637 0.050 Uiso 1 1 calc R . .
C1 C 0.0638(3) -0.0370(2) 0.68122(19) 0.0371(5) Uani 1 1 d . . .
H10 H 0.1104 -0.0836 0.6325 0.044 Uiso 1 1 calc R . .
C2 C -0.1067(3) -0.0790(2) 0.6732(2) 0.0539(7) Uani 1 1 d . . .
H9A H -0.1568 -0.0326 0.7192 0.065 Uiso 1 1 calc R . .
H9B H -0.1685 -0.0708 0.5994 0.065 Uiso 1 1 calc R . .
C3 C -0.1083(3) -0.2030(3) 0.7072(3) 0.0678(8) Uani 1 1 d . . .
H8A H -0.2172 -0.2253 0.7066 0.081 Uiso 1 1 calc R . .
H8B H -0.0712 -0.2503 0.6556 0.081 Uiso 1 1 calc R . .
C4 C -0.0031(3) -0.2229(3) 0.8189(2) 0.0644(8) Uani 1 1 d . . .
H7A H -0.0007 -0.3036 0.8353 0.077 Uiso 1 1 calc R . .
H7B H -0.0482 -0.1835 0.8719 0.077 Uiso 1 1 calc R . .
C5 C 0.1673(3) -0.1807(2) 0.8269(2) 0.0508(6) Uani 1 1 d . . .
H6A H 0.2165 -0.2248 0.7789 0.061 Uiso 1 1 calc R . .
H6B H 0.2304 -0.1907 0.9001 0.061 Uiso 1 1 calc R . .
C6 C 0.1644(2) -0.05484(18) 0.79582(17) 0.0357(5) Uani 1 1 d . . .
H5 H 0.1103 -0.0141 0.8444 0.043 Uiso 1 1 calc R . .
C7 C 0.0949(3) 0.0982(2) 0.53708(18) 0.0446(6) Uani 1 1 d . . .
H1A H 0.0723 0.1762 0.5134 0.053 Uiso 1 1 calc R . .
H1B H 0.0217 0.0491 0.4876 0.053 Uiso 1 1 calc R . .
C8 C 0.2668(3) 0.0686(2) 0.53414(18) 0.0438(5) Uani 1 1 d . . .
H2A H 0.2784 -0.0134 0.5329 0.053 Uiso 1 1 calc R . .
H2B H 0.2899 0.0989 0.4685 0.053 Uiso 1 1 calc R . .
C9 C 0.4287(2) -0.05592(19) 0.7437(2) 0.0386(5) Uani 1 1 d . . .
H4A H 0.3666 -0.1095 0.6927 0.046 Uiso 1 1 calc R . .
H4B H 0.5126 -0.0978 0.7928 0.046 Uiso 1 1 calc R . .
C10 C 0.5031(2) 0.03180(19) 0.68339(18) 0.0400(5) Uani 1 1 d . . .
H3A H 0.5888 0.0707 0.7337 0.048 Uiso 1 1 calc R . .
H3B H 0.5489 -0.0060 0.6299 0.048 Uiso 1 1 calc R . .
C11 C 0.4974(2) 0.34991(19) 0.79374(18) 0.0349(5) Uani 1 1 d . . .
H20 H 0.5369 0.3186 0.7335 0.042 Uiso 1 1 calc R . .
C12 C 0.6279(2) 0.4297(2) 0.85601(19) 0.0438(5) Uani 1 1 d . . .
H19A H 0.5917 0.4654 0.9147 0.053 Uiso 1 1 calc R . .
H19B H 0.7237 0.3862 0.8868 0.053 Uiso 1 1 calc R . .
C13 C 0.6663(3) 0.5207(2) 0.7808(2) 0.0537(6) Uani 1 1 d . . .
H18A H 0.7463 0.5722 0.8215 0.064 Uiso 1 1 calc R . .
H18B H 0.7105 0.4851 0.7254 0.064 Uiso 1 1 calc R . .
C14 C 0.5174(3) 0.5874(2) 0.7279(2) 0.0580(7) Uani 1 1 d . . .
H17A H 0.5437 0.6413 0.6771 0.070 Uiso 1 1 calc R . .
H17B H 0.4806 0.6300 0.7828 0.070 Uiso 1 1 calc R . .
C15 C 0.3839(3) 0.5094(2) 0.6690(2) 0.0509(6) Uani 1 1 d . . .
H16A H 0.4152 0.4741 0.6082 0.061 Uiso 1 1 calc R . .
H16B H 0.2880 0.5539 0.6412 0.061 Uiso 1 1 calc R . .
C16 C 0.3484(2) 0.41724(19) 0.74479(18) 0.0374(5) Uani 1 1 d . . .
H15 H 0.3147 0.4557 0.8041 0.045 Uiso 1 1 calc R . .
C17 C 0.4076(3) 0.2817(2) 0.95669(17) 0.0423(5) Uani 1 1 d . . .
H11A H 0.3899 0.3632 0.9582 0.051 Uiso 1 1 calc R . .
H11B H 0.4931 0.2623 1.0185 0.051 Uiso 1 1 calc R . .
C18 C 0.2562(3) 0.2200(2) 0.96501(19) 0.0466(6) Uani 1 1 d . . .
H12A H 0.2820 0.1418 0.9866 0.056 Uiso 1 1 calc R . .
H12B H 0.2118 0.2558 1.0202 0.056 Uiso 1 1 calc R . .
C19 C 0.0615(3) 0.3676(2) 0.7176(2) 0.0511(7) Uani 1 1 d . . .
H14A H -0.0242 0.3264 0.6694 0.061 Uiso 1 1 calc R . .
H14B H 0.0404 0.4483 0.7069 0.061 Uiso 1 1 calc R . .
C20 C 0.0649(3) 0.3367(2) 0.8329(2) 0.0535(7) Uani 1 1 d . . .
H13A H 0.1268 0.3930 0.8807 0.064 Uiso 1 1 calc R . .
H13B H -0.0434 0.3377 0.8433 0.064 Uiso 1 1 calc R . .
N7 N 0.6846(2) 0.25354(17) 0.52810(16) 0.0423(4) Uani 1 1 d . . .
O1 O 0.5430(2) 0.28635(18) 0.49988(16) 0.0655(5) Uani 1 1 d . . .
O2 O 0.7806(2) 0.27163(18) 0.47125(16) 0.0686(6) Uani 1 1 d . . .
O3 O 0.7294(2) 0.2023(2) 0.61414(17) 0.0775(8) Uani 1 1 d . . .
N8 N -0.1918(2) 0.08146(18) 0.95295(18) 0.0496(5) Uani 1 1 d . . .
O4 O -0.0609(3) 0.0350(2) 0.9871(2) 0.1025(9) Uani 1 1 d . . .
O5 O -0.3128(2) 0.0563(2) 0.98624(18) 0.0794(6) Uani 1 1 d . . .
O6 O -0.19897(19) 0.1578(2) 0.88658(17) 0.0782(7) Uani 1 1 d . . .

loop_
_atom_site_aniso_label
_atom_site_aniso_U_11
_atom_site_aniso_U_22
_atom_site_aniso_U_33
_atom_site_aniso_U_23
_atom_site_aniso_U_13
_atom_site_aniso_U_12
Ni1 0.02518(11) 0.03061(11) 0.03479(12) -0.00170(11) 0.00992(8) -0.00103(13)
N1 0.0265(8) 0.0410(10) 0.0401(11) -0.0022(8) 0.0079(7) 0.0027(7)
N2 0.0297(8) 0.0368(10) 0.0339(10) -0.0025(8) 0.0073(7) -0.0026(7)
N3 0.0340(8) 0.0337(9) 0.0422(11) -0.0015(8) 0.0173(7) -0.0044(7)
N4 0.0285(8) 0.0341(9) 0.0365(10) 0.0009(8) 0.0112(7) -0.0003(7)
N5 0.0339(9) 0.0375(10) 0.0392(11) 0.0020(8) 0.0035(7) -0.0002(8)
N6 0.0350(9) 0.0384(10) 0.0565(12) -0.0056(9) 0.0224(8) -0.0046(8)
C1 0.0301(11) 0.0406(12) 0.0419(13) -0.0080(10) 0.0114(9) -0.0060(9)
C2 0.0312(11) 0.0650(17) 0.0662(17) -0.0098(14) 0.0129(10) -0.0114(11)
C3 0.0522(15) 0.0642(18) 0.090(2) -0.0134(16) 0.0225(15) -0.0314(13)
C4 0.0713(18) 0.0529(17) 0.077(2) -0.0002(14) 0.0336(15) -0.0239(13)
C5 0.0556(14) 0.0422(14) 0.0569(16) 0.0060(12) 0.0176(12) -0.0086(11)
C6 0.0342(10) 0.0376(11) 0.0384(12) -0.0009(10) 0.0149(9) -0.0053(9)
C7 0.0435(12) 0.0501(15) 0.0371(13) -0.0007(10) 0.0035(9) 0.0001(10)
C8 0.0487(12) 0.0484(14) 0.0370(13) 0.0001(10) 0.0156(10) 0.0011(10)
C9 0.0265(10) 0.0366(12) 0.0523(14) -0.0021(11) 0.0084(9) 0.0042(9)
C10 0.0280(10) 0.0433(12) 0.0517(14) -0.0070(10) 0.0155(9) 0.0014(9)
C11 0.0300(10) 0.0374(11) 0.0397(12) -0.0007(10) 0.0129(8) -0.0034(8)
C12 0.0351(11) 0.0451(13) 0.0522(14) -0.0042(11) 0.0122(10) -0.0074(10)
C13 0.0465(13) 0.0513(14) 0.0679(17) -0.0044(13) 0.0224(12) -0.0176(11)
C14 0.0610(15) 0.0429(14) 0.0743(19) 0.0059(13) 0.0238(14) -0.0146(12)
C15 0.0525(13) 0.0420(14) 0.0574(16) 0.0103(12) 0.0114(11) -0.0020(11)
C16 0.0335(11) 0.0361(12) 0.0425(13) -0.0016(10) 0.0083(9) -0.0046(9)
C17 0.0475(12) 0.0456(14) 0.0357(12) -0.0038(10) 0.0134(10) -0.0041(10)
C18 0.0543(13) 0.0516(13) 0.0413(13) -0.0056(10) 0.0261(11) -0.0065(11)
C19 0.0314(12) 0.0372(13) 0.081(2) -0.0016(13) 0.0052(12) 0.0035(10)
C20 0.0356(11) 0.0440(13) 0.088(2) -0.0112(13) 0.0287(12) 0.0033(10)
N7 0.0381(10) 0.0382(10) 0.0515(12) 0.0063(9) 0.0123(8) -0.0047(8)
O1 0.0455(10) 0.0706(13) 0.0805(13) 0.0165(11) 0.0148(9) 0.0075(9)
O2 0.0589(11) 0.0777(15) 0.0803(13) 0.0263(11) 0.0387(10) 0.0074(10)
O3 0.0490(9) 0.107(2) 0.0769(13) 0.0474(13) 0.0147(9) -0.0023(10)
N8 0.0486(11) 0.0440(12) 0.0575(13) 0.0065(10) 0.0151(10) 0.0037(9)
O4 0.0842(16) 0.103(2) 0.130(2) 0.0562(17) 0.0458(16) 0.0473(15)
O5 0.0669(12) 0.0813(16) 0.0995(17) 0.0310(13) 0.0385(11) -0.0027(11)
O6 0.0498(9) 0.0801(15) 0.1020(15) 0.0486(15) 0.0125(9) -0.0063(12)

loop_
_atom_type_symbol
_atom_type_description
_atom_type_scat_dispersion_real
_atom_type_scat_dispersion_imag
_atom_type_scat_source
C C 0.0033 0.0016 'International Tables Vol C Tables 4.2.6.8 and 6.1.1.4'
H H 0.0000 0.0000 'International Tables Vol C Tables 4.2.6.8 and 6.1.1.4'
N N 0.0061 0.0033 'International Tables Vol C Tables 4.2.6.8 and 6.1.1.4'
Ni Ni 0.3393 1.1124 'International Tables Vol C Tables 4.2.6.8 and 6.1.1.4'
O O 0.0106 0.0060 'International Tables Vol C Tables 4.2.6.8 and 6.1.1.4'

loop_
_geom_angle_atom_site_label_1
_geom_angle_atom_site_label_2
_geom_angle_atom_site_label_3
_geom_angle
_geom_angle_site_symmetry_1
_geom_angle_site_symmetry_3
_geom_angle_publ_flag
N6 Ni1 N3 177.36(8) . . ?
N6 Ni1 N1 94.93(7) . . ?
N3 Ni1 N1 82.60(7) . . ?
N6 Ni1 N4 82.93(7) . . ?
N3 Ni1 N4 99.56(7) . . ?
N1 Ni1 N4 177.44(7) . . ?
N6 Ni1 N2 98.75(7) . . ?
N3 Ni1 N2 81.86(7) . . ?
N1 Ni1 N2 82.08(7) . . ?
N4 Ni1 N2 96.83(7) . . ?
N6 Ni1 N5 82.09(7) . . ?
N3 Ni1 N5 97.38(7) . . ?
N1 Ni1 N5 99.64(7) . . ?
N4 Ni1 N5 81.48(7) . . ?
N2 Ni1 N5 178.03(6) . . ?
C7 N1 C1 113.59(17) . . ?
C7 N1 Ni1 104.65(13) . . ?
C1 N1 Ni1 110.15(13) . . ?
C7 N1 H1N 109.4 . . ?
C1 N1 H1N 109.4 . . ?
Ni1 N1 H1N 109.4 . . ?
C6 N2 C9 114.83(17) . . ?
C6 N2 Ni1 103.87(12) . . ?
C9 N2 Ni1 110.36(13) . . ?
C6 N2 H2N 109.2 . . ?
C9 N2 H2N 109.2 . . ?
Ni1 N2 H2N 109.2 . . ?
C10 N3 C8 113.32(17) . . ?
C10 N3 Ni1 105.40(12) . . ?
C8 N3 Ni1 110.48(12) . . ?
C10 N3 H3N 109.2 . . ?
C8 N3 H3N 109.2 . . ?
Ni1 N3 H3N 109.2 . . ?
C11 N4 C17 114.92(17) . . ?
C11 N4 Ni1 104.96(12) . . ?
C17 N4 Ni1 109.36(12) . . ?
C11 N4 H4N 109.1 . . ?
C17 N4 H4N 109.1 . . ?
Ni1 N4 H4N 109.1 . . ?
C19 N5 C16 113.11(18) . . ?
C19 N5 Ni1 104.53(14) . . ?
C16 N5 Ni1 110.42(13) . . ?
C19 N5 H5N 109.5 . . ?
C16 N5 H5N 109.5 . . ?
Ni1 N5 H5N 109.5 . . ?
C18 N6 C20 113.11(19) . . ?
C18 N6 Ni1 103.93(12) . . ?
C20 N6 Ni1 110.34(14) . . ?
C18 N6 H6N 109.8 . . ?
C20 N6 H6N 109.8 . . ?
Ni1 N6 H6N 109.8 . . ?
N1 C1 C6 111.10(17) . . ?
N1 C1 C2 112.5(2) . . ?
C6 C1 C2 109.9(2) . . ?
N1 C1 H10 107.7 . . ?
C6 C1 H10 107.7 . . ?
C2 C1 H10 107.7 . . ?
C3 C2 C1 111.3(2) . . ?
C3 C2 H9A 109.4 . . ?
C1 C2 H9A 109.4 . . ?
C3 C2 H9B 109.4 . . ?
C1 C2 H9B 109.4 . . ?
H9A C2 H9B 108.0 . . ?
C4 C3 C2 111.9(2) . . ?
C4 C3 H8A 109.2 . . ?
C2 C3 H8A 109.2 . . ?
C4 C3 H8B 109.2 . . ?
C2 C3 H8B 109.2 . . ?
H8A C3 H8B 107.9 . . ?
C3 C4 C5 111.4(2) . . ?
C3 C4 H7A 109.3 . . ?
C5 C4 H7A 109.3 . . ?
C3 C4 H7B 109.3 . . ?
C5 C4 H7B 109.3 . . ?
H7A C4 H7B 108.0 . . ?
C4 C5 C6 109.8(2) . . ?
C4 C5 H6A 109.7 . . ?
C6 C5 H6A 109.7 . . ?
C4 C5 H6B 109.7 . . ?
C6 C5 H6B 109.7 . . ?
H6A C5 H6B 108.2 . . ?
N2 C6 C1 109.14(16) . . ?
N2 C6 C5 116.04(18) . . ?
C1 C6 C5 110.55(18) . . ?
N2 C6 H5 106.9 . . ?
C1 C6 H5 106.9 . . ?
C5 C6 H5 106.9 . . ?
N1 C7 C8 111.07(18) . . ?
N1 C7 H1A 109.4 . . ?
C8 C7 H1A 109.4 . . ?
N1 C7 H1B 109.4 . . ?
C8 C7 H1B 109.4 . . ?
H1A C7 H1B 108.0 . . ?
N3 C8 C7 111.51(17) . . ?
N3 C8 H2A 109.3 . . ?
C7 C8 H2A 109.3 . . ?
N3 C8 H2B 109.3 . . ?
C7 C8 H2B 109.3 . . ?
H2A C8 H2B 108.0 . . ?
N2 C9 C10 110.55(18) . . ?
N2 C9 H4A 109.5 . . ?
C10 C9 H4A 109.5 . . ?
N2 C9 H4B 109.5 . . ?
C10 C9 H4B 109.5 . . ?
H4A C9 H4B 108.1 . . ?
N3 C10 C9 111.18(15) . . ?
N3 C10 H3A 109.4 . . ?
C9 C10 H3A 109.4 . . ?
N3 C10 H3B 109.4 . . ?
C9 C10 H3B 109.4 . . ?
H3A C10 H3B 108.0 . . ?
N4 C11 C16 110.21(16) . . ?
N4 C11 C12 115.85(18) . . ?
C16 C11 C12 109.86(18) . . ?
N4 C11 H20 106.8 . . ?
C16 C11 H20 106.8 . . ?
C12 C11 H20 106.8 . . ?
C13 C12 C11 110.16(19) . . ?
C13 C12 H19A 109.6 . . ?
C11 C12 H19A 109.6 . . ?
C13 C12 H19B 109.6 . . ?
C11 C12 H19B 109.6 . . ?
H19A C12 H19B 108.1 . . ?
C14 C13 C12 110.96(18) . . ?
C14 C13 H18A 109.4 . . ?
C12 C13 H18A 109.4 . . ?
C14 C13 H18B 109.4 . . ?
C12 C13 H18B 109.4 . . ?
H18A C13 H18B 108.0 . . ?
C13 C14 C15 111.6(2) . . ?
C13 C14 H17A 109.3 . . ?
C15 C14 H17A 109.3 . . ?
C13 C14 H17B 109.3 . . ?
C15 C14 H17B 109.3 . . ?
H17A C14 H17B 108.0 . . ?
C14 C15 C16 110.8(2) . . ?
C14 C15 H16A 109.5 . . ?
C16 C15 H16A 109.5 . . ?
C14 C15 H16B 109.5 . . ?
C16 C15 H16B 109.5 . . ?
H16A C15 H16B 108.1 . . ?
N5 C16 C11 110.57(17) . . ?
N5 C16 C15 113.00(18) . . ?
C11 C16 C15 110.91(18) . . ?
N5 C16 H15 107.4 . . ?
C11 C16 H15 107.4 . . ?
C15 C16 H15 107.4 . . ?
N4 C17 C18 111.61(17) . . ?
N4 C17 H11A 109.3 . . ?
C18 C17 H11A 109.3 . . ?
N4 C17 H11B 109.3 . . ?
C18 C17 H11B 109.3 . . ?
H11A C17 H11B 108.0 . . ?
N6 C18 C17 111.43(18) . . ?
N6 C18 H12A 109.3 . . ?
C17 C18 H12A 109.3 . . ?
N6 C18 H12B 109.3 . . ?
C17 C18 H12B 109.3 . . ?
H12A C18 H12B 108.0 . . ?
N5 C19 C20 110.6(2) . . ?
N5 C19 H14A 109.5 . . ?
C20 C19 H14A 109.5 . . ?
N5 C19 H14B 109.5 . . ?
C20 C19 H14B 109.5 . . ?
H14A C19 H14B 108.1 . . ?
N6 C20 C19 111.79(19) . . ?
N6 C20 H13A 109.3 . . ?
C19 C20 H13A 109.3 . . ?
N6 C20 H13B 109.3 . . ?
C19 C20 H13B 109.3 . . ?
H13A C20 H13B 107.9 . . ?
O3 N7 O2 119.52(19) . . ?
O3 N7 O1 119.29(19) . . ?
O2 N7 O1 121.2(2) . . ?
O6 N8 O4 117.5(2) . . ?
O6 N8 O5 119.8(2) . . ?
O4 N8 O5 122.6(2) . . ?

loop_
_geom_bond_atom_site_label_1
_geom_bond_atom_site_label_2
_geom_bond_distance
_geom_bond_site_symmetry_2
_geom_bond_publ_flag
Ni1 N6 2.1043(18) . ?
Ni1 N3 2.1067(17) . ?
Ni1 N1 2.1119(18) . ?
Ni1 N4 2.1153(17) . ?
Ni1 N2 2.1356(19) . ?
Ni1 N5 2.1390(19) . ?
N1 C7 1.475(3) . ?
N1 C1 1.499(3) . ?
N1 H1N 0.9100 . ?
N2 C6 1.484(2) . ?
N2 C9 1.495(3) . ?
N2 H2N 0.9100 . ?
N3 C10 1.474(3) . ?
N3 C8 1.486(3) . ?
N3 H3N 0.9100 . ?
N4 C11 1.486(3) . ?
N4 C17 1.488(3) . ?
N4 H4N 0.9100 . ?
N5 C19 1.474(3) . ?
N5 C16 1.495(3) . ?
N5 H5N 0.9100 . ?
N6 C18 1.468(3) . ?
N6 C20 1.496(3) . ?
N6 H6N 0.9100 . ?
C1 C6 1.526(3) . ?
C1 C2 1.526(3) . ?
C1 H10 0.9800 . ?
C2 C3 1.522(4) . ?
C2 H9A 0.9700 . ?
C2 H9B 0.9700 . ?
C3 C4 1.514(4) . ?
C3 H8A 0.9700 . ?
C3 H8B 0.9700 . ?
C4 C5 1.526(3) . ?
C4 H7A 0.9700 . ?
C4 H7B 0.9700 . ?
C5 C6 1.530(3) . ?
C5 H6A 0.9700 . ?
C5 H6B 0.9700 . ?
C6 H5 0.9800 . ?
C7 C8 1.526(3) . ?
C7 H1A 0.9700 . ?
C7 H1B 0.9700 . ?
C8 H2A 0.9700 . ?
C8 H2B 0.9700 . ?
C9 C10 1.513(3) . ?
C9 H4A 0.9700 . ?
C9 H4B 0.9700 . ?
C10 H3A 0.9700 . ?
C10 H3B 0.9700 . ?
C11 C16 1.510(3) . ?
C11 C12 1.532(3) . ?
C11 H20 0.9800 . ?
C12 C13 1.522(3) . ?
C12 H19A 0.9700 . ?
C12 H19B 0.9700 . ?
C13 C14 1.517(4) . ?
C13 H18A 0.9700 . ?
C13 H18B 0.9700 . ?
C14 C15 1.522(4) . ?
C14 H17A 0.9700 . ?
C14 H17B 0.9700 . ?
C15 C16 1.528(3) . ?
C15 H16A 0.9700 . ?
C15 H16B 0.9700 . ?
C16 H15 0.9800 . ?
C17 C18 1.514(3) . ?
C17 H11A 0.9700 . ?
C17 H11B 0.9700 . ?
C18 H12A 0.9700 . ?
C18 H12B 0.9700 . ?
C19 C20 1.504(4) . ?
C19 H14A 0.9700 . ?
C19 H14B 0.9700 . ?
C20 H13A 0.9700 . ?
C20 H13B 0.9700 . ?
N7 O3 1.230(3) . ?
N7 O2 1.236(2) . ?
N7 O1 1.247(2) . ?
N8 O6 1.224(3) . ?
N8 O4 1.235(3) . ?
N8 O5 1.245(3) . ?

loop_
_geom_hbond_atom_site_label_D
_geom_hbond_atom_site_label_H
_geom_hbond_atom_site_label_A
_geom_hbond_distance_DH
_geom_hbond_distance_HA
_geom_hbond_distance_DA
_geom_hbond_angle_DHA
_geom_hbond_site_symmetry_A
N1 H1N O3 0.91 2.28 3.167(3) 165.1 1_455
N3 H3N O1 0.91 2.24 3.111(3) 158.7 .
N3 H3N O3 0.91 2.53 3.191(2) 129.4 .
N4 H4N O6 0.91 2.25 3.092(3) 153.3 1_655
N4 H4N O5 0.91 2.41 3.226(3) 149.1 1_655
N4 H4N N8 0.91 2.69 3.590(3) 170.0 1_655
N6 H6N O6 0.91 2.29 3.064(2) 142.1 .
N6 H6N O4 0.91 2.60 3.389(3) 144.9 .

loop_
_geom_torsion_atom_site_label_1
_geom_torsion_atom_site_label_2
_geom_torsion_atom_site_label_3
_geom_torsion_atom_site_label_4
_geom_torsion
_geom_torsion_site_symmetry_1
_geom_torsion_site_symmetry_2
_geom_torsion_site_symmetry_3
_geom_torsion_site_symmetry_4
_geom_torsion_publ_flag
N6 Ni1 N1 C7 147.91(14) . . . . ?
N3 Ni1 N1 C7 -31.15(13) . . . . ?
N4 Ni1 N1 C7 -179(100) . . . . ?
N2 Ni1 N1 C7 -113.91(14) . . . . ?
N5 Ni1 N1 C7 65.12(14) . . . . ?
N6 Ni1 N1 C1 -89.64(14) . . . . ?
N3 Ni1 N1 C1 91.30(13) . . . . ?
N4 Ni1 N1 C1 -56.5(17) . . . . ?
N2 Ni1 N1 C1 8.54(13) . . . . ?
N5 Ni1 N1 C1 -172.43(13) . . . . ?
N6 Ni1 N2 C6 61.05(13) . . . . ?
N3 Ni1 N2 C6 -116.35(13) . . . . ?
N1 Ni1 N2 C6 -32.75(12) . . . . ?
N4 Ni1 N2 C6 144.92(12) . . . . ?
N5 Ni1 N2 C6 176(28) . . . . ?
N6 Ni1 N2 C9 -175.37(13) . . . . ?
N3 Ni1 N2 C9 7.23(13) . . . . ?
N1 Ni1 N2 C9 90.83(14) . . . . ?
N4 Ni1 N2 C9 -91.51(14) . . . . ?
N5 Ni1 N2 C9 -60(2) . . . . ?
N6 Ni1 N3 C10 -133.7(17) . . . . ?
N1 Ni1 N3 C10 -113.07(13) . . . . ?
N4 Ni1 N3 C10 65.55(13) . . . . ?
N2 Ni1 N3 C10 -30.06(12) . . . . ?
N5 Ni1 N3 C10 148.10(12) . . . . ?
N6 Ni1 N3 C8 -10.9(18) . . . . ?
N1 Ni1 N3 C8 9.70(14) . . . . ?
N4 Ni1 N3 C8 -171.68(14) . . . . ?
N2 Ni1 N3 C8 92.71(14) . . . . ?
N5 Ni1 N3 C8 -89.13(14) . . . . ?
N6 Ni1 N4 C11 -114.19(13) . . . . ?
N3 Ni1 N4 C11 64.93(13) . . . . ?
N1 Ni1 N4 C11 -147.5(17) . . . . ?
N2 Ni1 N4 C11 147.78(12) . . . . ?
N5 Ni1 N4 C11 -31.19(12) . . . . ?
N6 Ni1 N4 C17 9.60(14) . . . . ?
N3 Ni1 N4 C17 -171.28(14) . . . . ?
N1 Ni1 N4 C17 -23.7(18) . . . . ?
N2 Ni1 N4 C17 -88.42(14) . . . . ?
N5 Ni1 N4 C17 92.61(14) . . . . ?
N6 Ni1 N5 C19 -30.37(15) . . . . ?
N3 Ni1 N5 C19 147.02(15) . . . . ?
N1 Ni1 N5 C19 63.32(15) . . . . ?
N4 Ni1 N5 C19 -114.36(15) . . . . ?
N2 Ni1 N5 C19 -146(2) . . . . ?
N6 Ni1 N5 C16 91.58(14) . . . . ?
N3 Ni1 N5 C16 -91.03(14) . . . . ?
N1 Ni1 N5 C16 -174.73(13) . . . . ?
N4 Ni1 N5 C16 7.59(13) . . . . ?
N2 Ni1 N5 C16 -24(2) . . . . ?
N3 Ni1 N6 C18 167.6(17) . . . . ?
N1 Ni1 N6 C18 147.07(14) . . . . ?
N4 Ni1 N6 C18 -31.53(14) . . . . ?
N2 Ni1 N6 C18 64.34(14) . . . . ?
N5 Ni1 N6 C18 -113.86(14) . . . . ?
N3 Ni1 N6 C20 -70.8(18) . . . . ?
N1 Ni1 N6 C20 -91.38(15) . . . . ?
N4 Ni1 N6 C20 90.03(15) . . . . ?
N2 Ni1 N6 C20 -174.10(14) . . . . ?
N5 Ni1 N6 C20 7.70(15) . . . . ?
C7 N1 C1 C6 134.56(18) . . . . ?
Ni1 N1 C1 C6 17.5(2) . . . . ?
C7 N1 C1 C2 -101.8(2) . . . . ?
Ni1 N1 C1 C2 141.17(17) . . . . ?
N1 C1 C2 C3 179.4(2) . . . . ?
C6 C1 C2 C3 -56.3(3) . . . . ?
C1 C2 C3 C4 54.6(3) . . . . ?
C2 C3 C4 C5 -54.6(3) . . . . ?
C3 C4 C5 C6 56.3(3) . . . . ?
C9 N2 C6 C1 -69.1(2) . . . . ?
Ni1 N2 C6 C1 51.54(18) . . . . ?
C9 N2 C6 C5 56.6(3) . . . . ?
Ni1 N2 C6 C5 177.21(15) . . . . ?
N1 C1 C6 N2 -47.3(2) . . . . ?
C2 C1 C6 N2 -172.45(18) . . . . ?
N1 C1 C6 C5 -176.13(17) . . . . ?
C2 C1 C6 C5 58.8(2) . . . . ?
C4 C5 C6 N2 176.39(19) . . . . ?
C4 C5 C6 C1 -58.7(3) . . . . ?
C1 N1 C7 C8 -72.3(2) . . . . ?
Ni1 N1 C7 C8 47.8(2) . . . . ?
C10 N3 C8 C7 131.83(19) . . . . ?
Ni1 N3 C8 C7 13.8(2) . . . . ?
N1 C7 C8 N3 -42.3(3) . . . . ?
C6 N2 C9 C10 134.07(19) . . . . ?
Ni1 N2 C9 C10 17.1(2) . . . . ?
C8 N3 C10 C9 -71.9(2) . . . . ?
Ni1 N3 C10 C9 49.1(2) . . . . ?
N2 C9 C10 N3 -44.9(2) . . . . ?
C17 N4 C11 C16 -69.4(2) . . . . ?
Ni1 N4 C11 C16 50.76(18) . . . . ?
C17 N4 C11 C12 56.1(2) . . . . ?
Ni1 N4 C11 C12 176.25(14) . . . . ?
N4 C11 C12 C13 175.52(18) . . . . ?
C16 C11 C12 C13 -58.8(2) . . . . ?
C11 C12 C13 C14 57.2(3) . . . . ?
C12 C13 C14 C15 -55.3(3) . . . . ?
C13 C14 C15 C16 54.5(3) . . . . ?
C19 N5 C16 C11 134.63(19) . . . . ?
Ni1 N5 C16 C11 17.9(2) . . . . ?
C19 N5 C16 C15 -100.4(2) . . . . ?
Ni1 N5 C16 C15 142.87(16) . . . . ?
N4 C11 C16 N5 -46.5(2) . . . . ?
C12 C11 C16 N5 -175.29(17) . . . . ?
N4 C11 C16 C15 -172.63(18) . . . . ?
C12 C11 C16 C15 58.5(2) . . . . ?
C14 C15 C16 N5 178.77(19) . . . . ?
C14 C15 C16 C11 -56.4(3) . . . . ?
C11 N4 C17 C18 132.21(19) . . . . ?
Ni1 N4 C17 C18 14.5(2) . . . . ?
C20 N6 C18 C17 -70.6(2) . . . . ?
Ni1 N6 C18 C17 49.1(2) . . . . ?
N4 C17 C18 N6 -43.9(3) . . . . ?
C16 N5 C19 C20 -71.6(2) . . . . ?
Ni1 N5 C19 C20 48.5(2) . . . . ?
C18 N6 C20 C19 132.8(2) . . . . ?
Ni1 N6 C20 C19 16.8(2) . . . . ?
N5 C19 C20 N6 -44.9(3) . . . . ?
